data_4085489
loop_
_publ_author_name
'Hill, Michael S.'
'MacDougall, Dugald J.'
'Kociok-K\"ohn, Gabriele'
'Mahon, Mary F.'
'Weetman, Catherine'

_publ_section_title
;
 Kinetically Directed Reactivity of Magnesium Dihydropyridides with
 Organoisocyanates
;
_journal_issue 11
_journal_name_full Organometallics
_journal_page_first 2590
_journal_paper_doi 10.1021/om5012374
_journal_volume 34
_journal_year 2015
_chemical_formula_sum 'C48 H69 Mg N5 O'
_chemical_formula_weight 756.39
_chemical_name_systematic
; 
 ? 
;
_space_group_IT_number 33
_symmetry_cell_setting orthorhombic
_symmetry_space_group_name_Hall 'P -2bc 2a'
_symmetry_space_group_name_H-M 'P 21 n b'
_atom_sites_solution_hydrogens geom
_atom_sites_solution_primary direct
_atom_sites_solution_secondary difmap
_audit_creation_method SHELXL-97
_cell_angle_alpha 90.00
_cell_angle_beta 90.00
_cell_angle_gamma 90.00
_cell_formula_units_Z 4
_cell_length_a 11.4752(1)
_cell_length_b 20.0367(2)
_cell_length_c 20.6247(2)
_cell_measurement_reflns_used 99074
_cell_measurement_temperature 150(2)
_cell_measurement_theta_max 27.485
_cell_measurement_theta_min 2.910
_cell_volume 4742.14(8)
_computing_cell_refinement 'HKL Scalepack (Otwinowski & Minor 1997)'
_computing_data_collection 'Collect (Bruker AXS BV 1997-2004)'
_computing_data_reduction 'Denzo & Scalepack (Otwinowski, Minor 1997)'
_computing_molecular_graphics 'ORTEX (P.McArdle 1995)'
_computing_publication_material 'SHELXL-97/2 (Sheldrick 1997)'
_computing_structure_refinement 'SHELXL-97/2 (Sheldrick 1997)'
_computing_structure_solution 'SHELXS-97 (Sheldrick 1990)'
_diffrn_ambient_temperature 150(2)
_diffrn_measured_fraction_theta_full 0.996
_diffrn_measured_fraction_theta_max 0.996
_diffrn_measurement_device_type '95mm CCD camera on \k-goniostat'
_diffrn_measurement_method CCD
_diffrn_radiation_monochromator 'horizonally mounted graphite crystal'
_diffrn_radiation_source 'fine-focus sealed tube'
_diffrn_radiation_type MoK\a
_diffrn_radiation_wavelength 0.71073
_diffrn_reflns_av_R_equivalents 0.0678
_diffrn_reflns_av_sigmaI/netI 0.0424
_diffrn_reflns_limit_h_max 14
_diffrn_reflns_limit_h_min -14
_diffrn_reflns_limit_k_max 26
_diffrn_reflns_limit_k_min -25
_diffrn_reflns_limit_l_max 26
_diffrn_reflns_limit_l_min -26
_diffrn_reflns_number 83094
_diffrn_reflns_theta_full 27.48
_diffrn_reflns_theta_max 27.48
_diffrn_reflns_theta_min 4.05
_exptl_absorpt_coefficient_mu 0.075
_exptl_absorpt_correction_T_max 0.984
_exptl_absorpt_correction_T_min 0.880
_exptl_absorpt_correction_type multi-scan
_exptl_absorpt_process_details
;
multi-scan from symmetry-related measurements 
 Sortav (Blessing 1995)
;
_exptl_crystal_colour colorless
_exptl_crystal_density_diffrn 1.059
_exptl_crystal_density_method 'not measured'
_exptl_crystal_description block
_exptl_crystal_F_000 1648
_exptl_crystal_size_max 0.32
_exptl_crystal_size_mid 0.30
_exptl_crystal_size_min 0.27
_refine_diff_density_max 0.178
_refine_diff_density_min -0.163
_refine_diff_density_rms 0.031
_refine_ls_abs_structure_details 'Flack H D (1983), Acta Cryst. A39, 876-881'
_refine_ls_abs_structure_Flack -0.10(18)
_refine_ls_extinction_coef 0.0037(5)
_refine_ls_extinction_expression Fc^*^=kFc[1+0.001xFc^2^\l^3^/sin(2\q)]^-1/4^
_refine_ls_extinction_method SHELXL
_refine_ls_goodness_of_fit_ref 1.050
_refine_ls_hydrogen_treatment constr
_refine_ls_matrix_type full
_refine_ls_number_parameters 514
_refine_ls_number_reflns 10838
_refine_ls_number_restraints 1
_refine_ls_restrained_S_all 1.050
_refine_ls_R_factor_all 0.0660
_refine_ls_R_factor_gt 0.0435
_refine_ls_shift/su_max 0.000
_refine_ls_shift/su_mean 0.000
_refine_ls_structure_factor_coef Fsqd
_refine_ls_weighting_details 'calc w=1/[\s^2^(Fo^2^)+(0.0451P)^2^+0.7096P] where P=(Fo^2^+2Fc^2^)/3'
_refine_ls_weighting_scheme calc
_refine_ls_wR_factor_gt 0.0907
_refine_ls_wR_factor_ref 0.1003
_reflns_number_gt 8571
_reflns_number_total 10838
_reflns_threshold_expression >2sigma(I)
_cod_data_source_file om5012374_si_001.cif
_cod_data_source_block k10msh21_Cpd-13
_cod_depositor_comments
;
The following automatic conversions were performed:

'_symmetry_cell_setting' value 'Orthorhombic' changed to
'orthorhombic' according to
/usr/data/users/saulius/crontab/automatic-downloads/rss-feeds/ACS/lib/dictionaries/cif_core.dic
dictionary named 'cif_core.dic' version 2.4.2 from 2011-04-26.

Automatic conversion script
Id: cif_fix_values 3008 2015-01-20 13:52:24Z robertas 

 Adding full bibliography for 4085488--4085492.cif.
;
_cod_original_sg_symbol_H-M P21nb
_cod_database_code 4085489

loop_
_symmetry_equiv_pos_as_xyz
'x, y, z'
'x+1/2, -y, -z'
'x, y+1/2, -z+1/2'
'x+1/2, -y+1/2, z+1/2'

loop_
_atom_site_label
_atom_site_type_symbol
_atom_site_fract_x
_atom_site_fract_y
_atom_site_fract_z
_atom_site_U_iso_or_equiv
_atom_site_adp_type
_atom_site_occupancy
_atom_site_symmetry_multiplicity
_atom_site_calc_flag
_atom_site_refinement_flags
Mg1 Mg 0.26049(5) 0.24791(3) 0.37833(2) 0.02438(12) Uani 1 1 d .
O1 O 0.19572(11) 0.30453(6) 0.31517(6) 0.0311(3) Uani 1 1 d .
N1 N 0.20833(13) 0.24370(7) 0.47301(7) 0.0267(3) Uani 1 1 d .
N2 N 0.42950(12) 0.26806(7) 0.40206(7) 0.0269(3) Uani 1 1 d .
N3 N 0.09646(14) 0.40293(7) 0.32932(7) 0.0315(3) Uani 1 1 d .
N4 N 0.07442(14) 0.34577(8) 0.23365(7) 0.0364(4) Uani 1 1 d .
N5 N 0.24351(13) 0.15536(7) 0.33115(7) 0.0323(3) Uani 1 1 d .
C1 C 0.20939(19) 0.29331(10) 0.58265(9) 0.0411(5) Uani 1 1 d .
H1A H 0.1249 0.2987 0.5780 0.062 Uiso 1 1 calc R
H1B H 0.2427 0.3337 0.6019 0.062 Uiso 1 1 calc R
H1C H 0.2257 0.2550 0.6108 0.062 Uiso 1 1 calc R
C2 C 0.26323(16) 0.28161(8) 0.51653(8) 0.0282(3) Uani 1 1 d .
C3 C 0.37253(15) 0.31132(9) 0.50625(8) 0.0308(4) Uani 1 1 d .
H3 H 0.3944 0.3440 0.5373 0.037 Uiso 1 1 calc R
C4 C 0.45421(15) 0.29977(8) 0.45677(8) 0.0290(4) Uani 1 1 d .
C5 C 0.57702(16) 0.32440(11) 0.47031(10) 0.0405(5) Uani 1 1 d .
H5A H 0.6326 0.2991 0.4439 0.061 Uiso 1 1 calc R
H5B H 0.5952 0.3181 0.5163 0.061 Uiso 1 1 calc R
H5C H 0.5825 0.3719 0.4594 0.061 Uiso 1 1 calc R
C6 C 0.10820(16) 0.20566(9) 0.49368(8) 0.0292(4) Uani 1 1 d .
C7 C -0.00447(17) 0.22827(9) 0.47813(9) 0.0345(4) Uani 1 1 d .
C8 C -0.09980(18) 0.18889(11) 0.49618(12) 0.0487(5) Uani 1 1 d .
H8 H -0.1764 0.2038 0.4864 0.058 Uiso 1 1 calc R
C9 C -0.0851(2) 0.12931(12) 0.52761(13) 0.0571(6) Uani 1 1 d .
H9 H -0.1509 0.1032 0.5393 0.069 Uiso 1 1 calc R
C10 C 0.0256(2) 0.10746(11) 0.54221(11) 0.0511(5) Uani 1 1 d .
H10 H 0.0351 0.0659 0.5637 0.061 Uiso 1 1 calc R
C11 C 0.12373(18) 0.14456(9) 0.52635(9) 0.0364(4) Uani 1 1 d .
C12 C -0.02704(17) 0.29346(9) 0.44269(10) 0.0391(4) Uani 1 1 d .
H12 H 0.0500 0.3113 0.4280 0.047 Uiso 1 1 calc R
C13 C -0.1020(2) 0.28303(13) 0.38257(11) 0.0518(5) Uani 1 1 d .
H13A H -0.1775 0.2642 0.3953 0.078 Uiso 1 1 calc R
H13B H -0.0626 0.2522 0.3529 0.078 Uiso 1 1 calc R
H13C H -0.1143 0.3259 0.3608 0.078 Uiso 1 1 calc R
C14 C -0.0819(2) 0.34561(11) 0.48716(13) 0.0575(6) Uani 1 1 d .
H14A H -0.0930 0.3873 0.4631 0.086 Uiso 1 1 calc R
H14B H -0.0305 0.3536 0.5243 0.086 Uiso 1 1 calc R
H14C H -0.1575 0.3294 0.5026 0.086 Uiso 1 1 calc R
C15 C 0.24368(18) 0.11703(9) 0.54491(9) 0.0394(4) Uani 1 1 d .
H15 H 0.3034 0.1520 0.5354 0.047 Uiso 1 1 calc R
C16 C 0.2741(2) 0.05488(11) 0.50613(11) 0.0542(6) Uani 1 1 d .
H16A H 0.2151 0.0204 0.5138 0.081 Uiso 1 1 calc R
H16B H 0.3506 0.0383 0.5197 0.081 Uiso 1 1 calc R
H16C H 0.2761 0.0659 0.4599 0.081 Uiso 1 1 calc R
C17 C 0.2499(3) 0.10008(12) 0.61748(10) 0.0577(6) Uani 1 1 d .
H17A H 0.2285 0.1395 0.6430 0.087 Uiso 1 1 calc R
H17B H 0.3293 0.0863 0.6286 0.087 Uiso 1 1 calc R
H17C H 0.1957 0.0636 0.6271 0.087 Uiso 1 1 calc R
C18 C 0.51997(16) 0.25237(10) 0.35609(8) 0.0318(4) Uani 1 1 d .
C19 C 0.56129(17) 0.30052(11) 0.31243(9) 0.0401(5) Uani 1 1 d .
C20 C 0.6436(2) 0.28010(14) 0.26617(11) 0.0563(6) Uani 1 1 d .
H20 H 0.6728 0.3118 0.2360 0.068 Uiso 1 1 calc R
C21 C 0.6830(2) 0.21505(15) 0.26342(11) 0.0596(6) Uani 1 1 d .
H21 H 0.7386 0.2025 0.2315 0.072 Uiso 1 1 calc R
C22 C 0.64235(19) 0.16856(13) 0.30646(11) 0.0505(6) Uani 1 1 d .
H22 H 0.6708 0.1241 0.3045 0.061 Uiso 1 1 calc R
C23 C 0.55959(16) 0.18578(10) 0.35315(9) 0.0366(4) Uani 1 1 d .
C24 C 0.52078(19) 0.37248(10) 0.31263(10) 0.0458(5) Uani 1 1 d .
H24 H 0.4707 0.3792 0.3518 0.055 Uiso 1 1 calc R
C25 C 0.6235(2) 0.42141(13) 0.31717(14) 0.0636(7) Uani 1 1 d .
H25A H 0.6728 0.4094 0.3542 0.095 Uiso 1 1 calc R
H25B H 0.5937 0.4669 0.3230 0.095 Uiso 1 1 calc R
H25C H 0.6695 0.4192 0.2772 0.095 Uiso 1 1 calc R
C26 C 0.4471(2) 0.38836(13) 0.25269(12) 0.0582(6) Uani 1 1 d .
H26A H 0.4930 0.3799 0.2135 0.087 Uiso 1 1 calc R
H26B H 0.4236 0.4354 0.2538 0.087 Uiso 1 1 calc R
H26C H 0.3775 0.3600 0.2525 0.087 Uiso 1 1 calc R
C27 C 0.51658(18) 0.13348(9) 0.40081(10) 0.0403(4) Uani 1 1 d .
H27 H 0.4364 0.1468 0.4147 0.048 Uiso 1 1 calc R
C28 C 0.5084(2) 0.06292(11) 0.37194(13) 0.0592(6) Uani 1 1 d .
H28A H 0.4652 0.0646 0.3310 0.089 Uiso 1 1 calc R
H28B H 0.4677 0.0335 0.4025 0.089 Uiso 1 1 calc R
H28C H 0.5870 0.0456 0.3640 0.089 Uiso 1 1 calc R
C29 C 0.5927(2) 0.13162(12) 0.46126(11) 0.0547(6) Uani 1 1 d .
H29A H 0.6726 0.1199 0.4491 0.082 Uiso 1 1 calc R
H29B H 0.5621 0.0982 0.4915 0.082 Uiso 1 1 calc R
H29C H 0.5922 0.1756 0.4821 0.082 Uiso 1 1 calc R
C30 C 0.12367(15) 0.34648(8) 0.28909(8) 0.0285(4) Uani 1 1 d .
C31 C 0.16351(17) 0.41984(9) 0.38317(9) 0.0344(4) Uani 1 1 d .
H31 H 0.2278 0.3921 0.3939 0.041 Uiso 1 1 calc R
C32 C 0.14258(19) 0.47282(10) 0.42055(10) 0.0419(5) Uani 1 1 d .
C33 C 0.0447(2) 0.52046(11) 0.40639(11) 0.0496(5) Uani 1 1 d .
H33A H -0.0060 0.5242 0.4451 0.059 Uiso 1 1 calc R
H33B H 0.0774 0.5652 0.3972 0.059 Uiso 1 1 calc R
C34 C -0.02695(18) 0.49797(9) 0.34952(11) 0.0426(5) Uani 1 1 d .
C35 C 0.00014(17) 0.44338(9) 0.31546(9) 0.0354(4) Uani 1 1 d .
H35 H -0.0485 0.4314 0.2800 0.043 Uiso 1 1 calc R
C36 C 0.2167(3) 0.48818(12) 0.47842(11) 0.0596(6) Uani 1 1 d .
H36A H 0.2771 0.4539 0.4829 0.089 Uiso 1 1 calc R
H36B H 0.1680 0.4887 0.5175 0.089 Uiso 1 1 calc R
H36C H 0.2534 0.5319 0.4728 0.089 Uiso 1 1 calc R
C37 C -0.1310(2) 0.54013(11) 0.33236(14) 0.0564(6) Uani 1 1 d .
H37A H -0.1057 0.5860 0.3238 0.085 Uiso 1 1 calc R
H37B H -0.1864 0.5399 0.3685 0.085 Uiso 1 1 calc R
H37C H -0.1687 0.5219 0.2936 0.085 Uiso 1 1 calc R
C38 C 0.08966(19) 0.28867(10) 0.18915(9) 0.0408(5) Uani 1 1 d .
C39 C 0.2161(2) 0.28029(12) 0.16839(11) 0.0529(6) Uani 1 1 d .
H39A H 0.2434 0.3215 0.1478 0.079 Uiso 1 1 calc R
H39B H 0.2221 0.2433 0.1375 0.079 Uiso 1 1 calc R
H39C H 0.2643 0.2707 0.2065 0.079 Uiso 1 1 calc R
C40 C 0.04172(19) 0.22393(10) 0.21739(11) 0.0442(5) Uani 1 1 d .
H40A H 0.0856 0.2122 0.2565 0.066 Uiso 1 1 calc R
H40B H 0.0494 0.1881 0.1854 0.066 Uiso 1 1 calc R
H40C H -0.0407 0.2299 0.2285 0.066 Uiso 1 1 calc R
C41 C 0.0159(3) 0.30597(13) 0.12909(11) 0.0716(8) Uani 1 1 d .
H41A H -0.0652 0.3132 0.1422 0.107 Uiso 1 1 calc R
H41B H 0.0196 0.2691 0.0980 0.107 Uiso 1 1 calc R
H41C H 0.0463 0.3467 0.1089 0.107 Uiso 1 1 calc R
C42 C 0.16534(18) 0.11002(9) 0.35044(9) 0.0376(4) Uani 1 1 d .
H42 H 0.1220 0.1190 0.3887 0.045 Uiso 1 1 calc R
C43 C 0.1437(2) 0.05076(10) 0.31795(10) 0.0447(5) Uani 1 1 d .
C44 C 0.2072(2) 0.03939(10) 0.26162(10) 0.0447(5) Uani 1 1 d .
H44 H 0.1960 -0.0010 0.2383 0.054 Uiso 1 1 calc R
C45 C 0.28611(17) 0.08577(10) 0.23913(9) 0.0399(5) Uani 1 1 d .
C46 C 0.30168(17) 0.14291(9) 0.27613(9) 0.0357(4) Uani 1 1 d .
H46 H 0.3567 0.1750 0.2616 0.043 Uiso 1 1 calc R
C47 C 0.0548(3) 0.00243(13) 0.34353(14) 0.0775(9) Uani 1 1 d .
H47A H 0.0565 0.0028 0.3910 0.116 Uiso 1 1 calc R
H47B H 0.0728 -0.0426 0.3278 0.116 Uiso 1 1 calc R
H47C H -0.0229 0.0156 0.3285 0.116 Uiso 1 1 calc R
C48 C 0.3545(2) 0.07676(13) 0.17740(12) 0.0592(6) Uani 1 1 d .
H48A H 0.3554 0.0294 0.1655 0.089 Uiso 1 1 calc R
H48B H 0.4346 0.0924 0.1840 0.089 Uiso 1 1 calc R
H48C H 0.3180 0.1027 0.1426 0.089 Uiso 1 1 calc R

loop_
_atom_site_aniso_label
_atom_site_aniso_U_11
_atom_site_aniso_U_22
_atom_site_aniso_U_33
_atom_site_aniso_U_23
_atom_site_aniso_U_13
_atom_site_aniso_U_12
Mg1 0.0264(3) 0.0216(2) 0.0251(2) -0.0008(2) -0.0005(2) -0.0013(2)
O1 0.0356(7) 0.0263(6) 0.0315(6) 0.0017(5) -0.0040(5) 0.0023(5)
N1 0.0277(7) 0.0240(7) 0.0285(7) 0.0000(6) 0.0025(6) -0.0022(6)
N2 0.0266(7) 0.0251(7) 0.0291(7) 0.0007(6) -0.0005(6) -0.0001(6)
N3 0.0370(8) 0.0244(7) 0.0330(7) 0.0000(6) -0.0031(6) -0.0003(6)
N4 0.0478(10) 0.0295(8) 0.0320(8) 0.0001(7) -0.0084(7) 0.0028(7)
N5 0.0391(9) 0.0242(7) 0.0337(8) -0.0016(6) -0.0082(7) 0.0025(7)
C1 0.0475(12) 0.0415(11) 0.0344(10) -0.0101(9) 0.0051(9) -0.0093(9)
C2 0.0349(9) 0.0221(8) 0.0275(8) -0.0002(6) -0.0004(7) 0.0018(8)
C3 0.0353(10) 0.0269(9) 0.0304(9) -0.0040(7) -0.0038(8) -0.0022(7)
C4 0.0285(9) 0.0247(8) 0.0339(9) 0.0019(7) -0.0032(7) -0.0018(7)
C5 0.0300(10) 0.0483(12) 0.0434(10) -0.0057(9) -0.0033(8) -0.0081(9)
C6 0.0344(10) 0.0273(9) 0.0260(8) -0.0011(7) 0.0053(7) -0.0053(7)
C7 0.0329(10) 0.0319(9) 0.0386(10) -0.0008(8) 0.0064(8) -0.0035(8)
C8 0.0318(11) 0.0435(11) 0.0707(15) 0.0077(11) 0.0080(10) -0.0081(9)
C9 0.0453(13) 0.0500(13) 0.0761(16) 0.0138(12) 0.0103(12) -0.0180(11)
C10 0.0538(14) 0.0350(11) 0.0645(14) 0.0157(10) 0.0055(11) -0.0098(10)
C11 0.0426(11) 0.0307(9) 0.0361(9) 0.0013(8) 0.0050(8) -0.0060(8)
C12 0.0291(9) 0.0340(10) 0.0544(12) 0.0055(9) 0.0060(8) -0.0011(8)
C13 0.0390(11) 0.0615(14) 0.0550(13) 0.0115(11) 0.0011(10) 0.0013(11)
C14 0.0530(14) 0.0428(12) 0.0765(17) -0.0072(12) 0.0057(12) 0.0067(11)
C15 0.0450(11) 0.0306(9) 0.0424(10) 0.0086(8) -0.0012(9) -0.0035(8)
C16 0.0636(15) 0.0419(11) 0.0570(13) 0.0038(10) -0.0028(12) 0.0115(11)
C17 0.0741(16) 0.0548(13) 0.0441(11) 0.0074(11) -0.0070(12) -0.0029(13)
C18 0.0261(9) 0.0395(10) 0.0298(9) -0.0010(8) -0.0023(7) -0.0005(8)
C19 0.0340(10) 0.0485(12) 0.0379(10) 0.0032(9) 0.0019(8) -0.0039(8)
C20 0.0484(13) 0.0789(17) 0.0415(12) 0.0103(12) 0.0111(10) -0.0049(12)
C21 0.0465(13) 0.0890(19) 0.0433(12) -0.0089(13) 0.0095(10) 0.0153(13)
C22 0.0444(13) 0.0605(14) 0.0467(12) -0.0103(11) 0.0000(10) 0.0157(11)
C23 0.0312(10) 0.0425(11) 0.0360(9) -0.0079(9) -0.0040(8) 0.0039(8)
C24 0.0420(11) 0.0461(12) 0.0493(11) 0.0141(10) 0.0015(10) -0.0084(10)
C25 0.0549(15) 0.0575(15) 0.0782(17) 0.0142(13) -0.0048(13) -0.0193(12)
C26 0.0534(14) 0.0582(14) 0.0631(14) 0.0190(12) -0.0056(11) -0.0088(12)
C27 0.0364(10) 0.0335(10) 0.0512(11) 0.0008(9) -0.0048(9) 0.0080(8)
C28 0.0683(15) 0.0341(11) 0.0751(16) -0.0019(11) -0.0193(13) 0.0142(11)
C29 0.0598(15) 0.0563(14) 0.0480(12) 0.0082(11) -0.0062(11) -0.0011(12)
C30 0.0331(9) 0.0223(8) 0.0301(9) 0.0046(7) 0.0005(7) -0.0028(7)
C31 0.0434(11) 0.0273(9) 0.0325(9) 0.0027(8) -0.0041(8) -0.0041(8)
C32 0.0560(13) 0.0317(10) 0.0382(10) -0.0040(9) 0.0007(9) -0.0072(9)
C33 0.0563(14) 0.0361(11) 0.0562(13) -0.0102(10) 0.0048(10) 0.0001(10)
C34 0.0411(11) 0.0294(10) 0.0573(12) -0.0024(9) 0.0040(9) -0.0018(9)
C35 0.0380(10) 0.0264(9) 0.0420(10) 0.0036(8) -0.0015(8) -0.0014(8)
C36 0.0849(18) 0.0459(12) 0.0479(12) -0.0137(10) -0.0161(12) -0.0006(12)
C37 0.0456(13) 0.0345(11) 0.0890(18) -0.0042(11) 0.0016(12) 0.0075(10)
C38 0.0556(13) 0.0373(10) 0.0294(9) -0.0042(8) -0.0093(9) 0.0025(9)
C39 0.0673(15) 0.0509(12) 0.0406(11) -0.0077(10) 0.0137(10) -0.0055(11)
C40 0.0439(11) 0.0389(11) 0.0497(12) -0.0102(9) -0.0081(9) -0.0022(9)
C41 0.113(2) 0.0585(15) 0.0437(12) -0.0102(12) -0.0330(14) 0.0112(16)
C42 0.0475(11) 0.0311(9) 0.0341(10) -0.0027(8) -0.0023(8) -0.0011(9)
C43 0.0616(14) 0.0293(10) 0.0433(11) -0.0086(9) 0.0011(10) -0.0096(9)
C44 0.0562(12) 0.0317(10) 0.0464(11) -0.0171(9) -0.0033(10) -0.0023(9)
C45 0.0427(12) 0.0376(10) 0.0393(10) -0.0105(9) -0.0055(8) 0.0024(9)
C46 0.0373(10) 0.0332(10) 0.0366(10) -0.0006(8) -0.0051(8) 0.0015(8)
C47 0.111(2) 0.0520(14) 0.0695(16) -0.0227(13) 0.0266(16) -0.0414(15)
C48 0.0586(14) 0.0651(15) 0.0539(14) -0.0232(12) 0.0091(11) -0.0056(12)

loop_
_atom_type_symbol
_atom_type_description
_atom_type_scat_dispersion_real
_atom_type_scat_dispersion_imag
_atom_type_scat_source
C C 0.0033 0.0016 'International Tables Vol C Tables 4.2.6.8 and 6.1.1.4'
H H 0.0000 0.0000 'International Tables Vol C Tables 4.2.6.8 and 6.1.1.4'
Mg Mg 0.0486 0.0363 'International Tables Vol C Tables 4.2.6.8 and 6.1.1.4'
N N 0.0061 0.0033 'International Tables Vol C Tables 4.2.6.8 and 6.1.1.4'
O O 0.0106 0.0060 'International Tables Vol C Tables 4.2.6.8 and 6.1.1.4'

loop_
_geom_angle_atom_site_label_1
_geom_angle_atom_site_label_2
_geom_angle_atom_site_label_3
_geom_angle
O1 Mg1 N2 114.99(6)
O1 Mg1 N1 124.81(6)
N2 Mg1 N1 93.29(6)
O1 Mg1 N5 100.07(6)
N2 Mg1 N5 111.93(6)
N1 Mg1 N5 112.24(6)
C30 O1 Mg1 158.59(12)
C2 N1 C6 118.56(14)
C2 N1 Mg1 118.75(11)
C6 N1 Mg1 122.48(11)
C4 N2 C18 120.71(14)
C4 N2 Mg1 120.15(12)
C18 N2 Mg1 118.94(11)
C31 N3 C35 117.26(15)
C31 N3 C30 122.13(15)
C35 N3 C30 120.62(15)
C30 N4 C38 120.88(15)
C42 N5 C46 117.36(15)
C42 N5 Mg1 121.57(12)
C46 N5 Mg1 120.65(13)
C2 C1 H1A 109.5
C2 C1 H1B 109.5
H1A C1 H1B 109.5
C2 C1 H1C 109.5
H1A C1 H1C 109.5
H1B C1 H1C 109.5
N1 C2 C3 124.17(15)
N1 C2 C1 120.06(16)
C3 C2 C1 115.75(15)
C2 C3 C4 129.47(16)
C2 C3 H3 115.3
C4 C3 H3 115.3
N2 C4 C3 123.68(16)
N2 C4 C5 120.70(16)
C3 C4 C5 115.59(15)
C4 C5 H5A 109.5
C4 C5 H5B 109.5
H5A C5 H5B 109.5
C4 C5 H5C 109.5
H5A C5 H5C 109.5
H5B C5 H5C 109.5
C7 C6 C11 120.34(16)
C7 C6 N1 119.61(15)
C11 C6 N1 119.97(16)
C8 C7 C6 118.43(17)
C8 C7 C12 118.66(18)
C6 C7 C12 122.91(16)
C9 C8 C7 121.4(2)
C9 C8 H8 119.3
C7 C8 H8 119.3
C8 C9 C10 119.7(2)
C8 C9 H9 120.2
C10 C9 H9 120.2
C9 C10 C11 121.76(19)
C9 C10 H10 119.1
C11 C10 H10 119.1
C10 C11 C6 118.39(19)
C10 C11 C15 118.50(17)
C6 C11 C15 123.11(17)
C7 C12 C13 111.71(17)
C7 C12 C14 111.71(18)
C13 C12 C14 110.48(18)
C7 C12 H12 107.6
C13 C12 H12 107.6
C14 C12 H12 107.6
C12 C13 H13A 109.5
C12 C13 H13B 109.5
H13A C13 H13B 109.5
C12 C13 H13C 109.5
H13A C13 H13C 109.5
H13B C13 H13C 109.5
C12 C14 H14A 109.5
C12 C14 H14B 109.5
H14A C14 H14B 109.5
C12 C14 H14C 109.5
H14A C14 H14C 109.5
H14B C14 H14C 109.5
C16 C15 C11 111.70(17)
C16 C15 C17 108.71(17)
C11 C15 C17 111.38(18)
C16 C15 H15 108.3
C11 C15 H15 108.3
C17 C15 H15 108.3
C15 C16 H16A 109.5
C15 C16 H16B 109.5
H16A C16 H16B 109.5
C15 C16 H16C 109.5
H16A C16 H16C 109.5
H16B C16 H16C 109.5
C15 C17 H17A 109.5
C15 C17 H17B 109.5
H17A C17 H17B 109.5
C15 C17 H17C 109.5
H17A C17 H17C 109.5
H17B C17 H17C 109.5
C19 C18 C23 120.93(17)
C19 C18 N2 121.07(17)
C23 C18 N2 117.84(16)
C18 C19 C20 117.6(2)
C18 C19 C24 123.32(18)
C20 C19 C24 119.06(19)
C21 C20 C19 121.6(2)
C21 C20 H20 119.2
C19 C20 H20 119.2
C22 C21 C20 120.3(2)
C22 C21 H21 119.9
C20 C21 H21 119.9
C21 C22 C23 120.7(2)
C21 C22 H22 119.6
C23 C22 H22 119.6
C22 C23 C18 118.87(19)
C22 C23 C27 119.79(18)
C18 C23 C27 121.31(16)
C19 C24 C26 111.41(19)
C19 C24 C25 111.85(19)
C26 C24 C25 109.90(18)
C19 C24 H24 107.8
C26 C24 H24 107.8
C25 C24 H24 107.8
C24 C25 H25A 109.5
C24 C25 H25B 109.5
H25A C25 H25B 109.5
C24 C25 H25C 109.5
H25A C25 H25C 109.5
H25B C25 H25C 109.5
C24 C26 H26A 109.5
C24 C26 H26B 109.5
H26A C26 H26B 109.5
C24 C26 H26C 109.5
H26A C26 H26C 109.5
H26B C26 H26C 109.5
C23 C27 C29 111.13(17)
C23 C27 C28 113.81(18)
C29 C27 C28 109.27(18)
C23 C27 H27 107.5
C29 C27 H27 107.5
C28 C27 H27 107.5
C27 C28 H28A 109.5
C27 C28 H28B 109.5
H28A C28 H28B 109.5
C27 C28 H28C 109.5
H28A C28 H28C 109.5
H28B C28 H28C 109.5
C27 C29 H29A 109.5
C27 C29 H29B 109.5
H29A C29 H29B 109.5
C27 C29 H29C 109.5
H29A C29 H29C 109.5
H29B C29 H29C 109.5
N4 C30 O1 130.36(16)
N4 C30 N3 115.47(15)
O1 C30 N3 114.17(14)
C32 C31 N3 123.71(18)
C32 C31 H31 118.1
N3 C31 H31 118.1
C31 C32 C36 121.5(2)
C31 C32 C33 121.86(19)
C36 C32 C33 116.66(18)
C34 C33 C32 111.75(17)
C34 C33 H33A 109.3
C32 C33 H33A 109.3
C34 C33 H33B 109.3
C32 C33 H33B 109.3
H33A C33 H33B 107.9
C35 C34 C33 121.91(19)
C35 C34 C37 121.3(2)
C33 C34 C37 116.74(18)
C34 C35 N3 123.37(18)
C34 C35 H35 118.3
N3 C35 H35 118.3
C32 C36 H36A 109.5
C32 C36 H36B 109.5
H36A C36 H36B 109.5
C32 C36 H36C 109.5
H36A C36 H36C 109.5
H36B C36 H36C 109.5
C34 C37 H37A 109.5
C34 C37 H37B 109.5
H37A C37 H37B 109.5
C34 C37 H37C 109.5
H37A C37 H37C 109.5
H37B C37 H37C 109.5
N4 C38 C39 111.91(17)
N4 C38 C40 112.26(16)
C39 C38 C40 110.95(18)
N4 C38 C41 105.09(17)
C39 C38 C41 108.8(2)
C40 C38 C41 107.49(19)
C38 C39 H39A 109.5
C38 C39 H39B 109.5
H39A C39 H39B 109.5
C38 C39 H39C 109.5
H39A C39 H39C 109.5
H39B C39 H39C 109.5
C38 C40 H40A 109.5
C38 C40 H40B 109.5
H40A C40 H40B 109.5
C38 C40 H40C 109.5
H40A C40 H40C 109.5
H40B C40 H40C 109.5
C38 C41 H41A 109.5
C38 C41 H41B 109.5
H41A C41 H41B 109.5
C38 C41 H41C 109.5
H41A C41 H41C 109.5
H41B C41 H41C 109.5
N5 C42 C43 123.96(18)
N5 C42 H42 118.0
C43 C42 H42 118.0
C42 C43 C44 116.77(19)
C42 C43 C47 120.3(2)
C44 C43 C47 122.95(19)
C45 C44 C43 121.03(17)
C45 C44 H44 119.5
C43 C44 H44 119.5
C44 C45 C46 117.12(18)
C44 C45 C48 123.10(18)
C46 C45 C48 119.78(19)
N5 C46 C45 123.73(18)
N5 C46 H46 118.1
C45 C46 H46 118.1
C43 C47 H47A 109.5
C43 C47 H47B 109.5
H47A C47 H47B 109.5
C43 C47 H47C 109.5
H47A C47 H47C 109.5
H47B C47 H47C 109.5
C45 C48 H48A 109.5
C45 C48 H48B 109.5
H48A C48 H48B 109.5
C45 C48 H48C 109.5
H48A C48 H48C 109.5
H48B C48 H48C 109.5

loop_
_geom_bond_atom_site_label_1
_geom_bond_atom_site_label_2
_geom_bond_distance
Mg1 O1 1.8804(12)
Mg1 N2 2.0406(15)
Mg1 N1 2.0442(15)
Mg1 N5 2.1033(15)
O1 C30 1.296(2)
N1 C2 1.334(2)
N1 C6 1.443(2)
N2 C4 1.326(2)
N2 C18 1.441(2)
N3 C31 1.393(2)
N3 C35 1.400(2)
N3 C30 1.437(2)
N4 C30 1.275(2)
N4 C38 1.477(2)
N5 C42 1.337(2)
N5 C46 1.340(2)
C1 C2 1.515(2)
C1 H1A 0.9800
C1 H1B 0.9800
C1 H1C 0.9800
C2 C3 1.404(3)
C3 C4 1.405(3)
C3 H3 0.9500
C4 C5 1.519(3)
C5 H5A 0.9800
C5 H5B 0.9800
C5 H5C 0.9800
C6 C7 1.407(3)
C6 C11 1.409(3)
C7 C8 1.399(3)
C7 C12 1.519(3)
C8 C9 1.369(3)
C8 H8 0.9500
C9 C10 1.377(3)
C9 H9 0.9500
C10 C11 1.388(3)
C10 H10 0.9500
C11 C15 1.532(3)
C12 C13 1.524(3)
C12 C14 1.526(3)
C12 H12 1.0000
C13 H13A 0.9800
C13 H13B 0.9800
C13 H13C 0.9800
C14 H14A 0.9800
C14 H14B 0.9800
C14 H14C 0.9800
C15 C16 1.520(3)
C15 C17 1.536(3)
C15 H15 1.0000
C16 H16A 0.9800
C16 H16B 0.9800
C16 H16C 0.9800
C17 H17A 0.9800
C17 H17B 0.9800
C17 H17C 0.9800
C18 C19 1.402(3)
C18 C23 1.411(3)
C19 C20 1.403(3)
C19 C24 1.515(3)
C20 C21 1.381(4)
C20 H20 0.9500
C21 C22 1.369(4)
C21 H21 0.9500
C22 C23 1.396(3)
C22 H22 0.9500
C23 C27 1.519(3)
C24 C26 1.531(3)
C24 C25 1.536(3)
C24 H24 1.0000
C25 H25A 0.9800
C25 H25B 0.9800
C25 H25C 0.9800
C26 H26A 0.9800
C26 H26B 0.9800
C26 H26C 0.9800
C27 C29 1.522(3)
C27 C28 1.537(3)
C27 H27 1.0000
C28 H28A 0.9800
C28 H28B 0.9800
C28 H28C 0.9800
C29 H29A 0.9800
C29 H29B 0.9800
C29 H29C 0.9800
C31 C32 1.334(3)
C31 H31 0.9500
C32 C36 1.497(3)
C32 C33 1.502(3)
C33 C34 1.502(3)
C33 H33A 0.9900
C33 H33B 0.9900
C34 C35 1.337(3)
C34 C37 1.505(3)
C35 H35 0.9500
C36 H36A 0.9800
C36 H36B 0.9800
C36 H36C 0.9800
C37 H37A 0.9800
C37 H37B 0.9800
C37 H37C 0.9800
C38 C39 1.522(3)
C38 C40 1.525(3)
C38 C41 1.540(3)
C39 H39A 0.9800
C39 H39B 0.9800
C39 H39C 0.9800
C40 H40A 0.9800
C40 H40B 0.9800
C40 H40C 0.9800
C41 H41A 0.9800
C41 H41B 0.9800
C41 H41C 0.9800
C42 C43 1.386(3)
C42 H42 0.9500
C43 C44 1.390(3)
C43 C47 1.502(3)
C44 C45 1.378(3)
C44 H44 0.9500
C45 C46 1.387(3)
C45 C48 1.506(3)
C46 H46 0.9500
C47 H47A 0.9800
C47 H47B 0.9800
C47 H47C 0.9800
C48 H48A 0.9800
C48 H48B 0.9800
C48 H48C 0.9800

loop_
_geom_torsion_atom_site_label_1
_geom_torsion_atom_site_label_2
_geom_torsion_atom_site_label_3
_geom_torsion_atom_site_label_4
_geom_torsion
N2 Mg1 O1 C30 -123.8(3)
N1 Mg1 O1 C30 -10.2(3)
N5 Mg1 O1 C30 116.1(3)
O1 Mg1 N1 C2 -92.76(14)
N2 Mg1 N1 C2 30.97(13)
N5 Mg1 N1 C2 146.29(12)
O1 Mg1 N1 C6 81.86(14)
N2 Mg1 N1 C6 -154.40(13)
N5 Mg1 N1 C6 -39.09(14)
O1 Mg1 N2 C4 102.74(13)
N1 Mg1 N2 C4 -28.38(13)
N5 Mg1 N2 C4 -143.96(12)
O1 Mg1 N2 C18 -72.10(13)
N1 Mg1 N2 C18 156.78(13)
N5 Mg1 N2 C18 41.20(14)
O1 Mg1 N5 C42 -108.00(14)
N2 Mg1 N5 C42 129.72(14)
N1 Mg1 N5 C42 26.35(16)
O1 Mg1 N5 C46 64.35(14)
N2 Mg1 N5 C46 -57.92(15)
N1 Mg1 N5 C46 -161.30(13)
C6 N1 C2 C3 168.04(16)
Mg1 N1 C2 C3 -17.1(2)
C6 N1 C2 C1 -10.2(2)
Mg1 N1 C2 C1 164.65(13)
N1 C2 C3 C4 -12.1(3)
C1 C2 C3 C4 166.15(18)
C18 N2 C4 C3 -174.06(16)
Mg1 N2 C4 C3 11.2(2)
C18 N2 C4 C5 4.1(2)
Mg1 N2 C4 C5 -170.66(13)
C2 C3 C4 N2 15.8(3)
C2 C3 C4 C5 -162.47(18)
C2 N1 C6 C7 102.69(19)
Mg1 N1 C6 C7 -71.94(19)
C2 N1 C6 C11 -80.5(2)
Mg1 N1 C6 C11 104.87(16)
C11 C6 C7 C8 0.3(3)
N1 C6 C7 C8 177.13(18)
C11 C6 C7 C12 -179.69(17)
N1 C6 C7 C12 -2.9(3)
C6 C7 C8 C9 -0.7(3)
C12 C7 C8 C9 179.3(2)
C7 C8 C9 C10 0.3(4)
C8 C9 C10 C11 0.5(4)
C9 C10 C11 C6 -0.9(3)
C9 C10 C11 C15 179.4(2)
C7 C6 C11 C10 0.4(3)
N1 C6 C11 C10 -176.35(17)
C7 C6 C11 C15 -179.86(17)
N1 C6 C11 C15 3.4(3)
C8 C7 C12 C13 -53.9(2)
C6 C7 C12 C13 126.08(19)
C8 C7 C12 C14 70.4(2)
C6 C7 C12 C14 -109.6(2)
C10 C11 C15 C16 68.1(2)
C6 C11 C15 C16 -111.6(2)
C10 C11 C15 C17 -53.7(2)
C6 C11 C15 C17 126.58(19)
C4 N2 C18 C19 -80.7(2)
Mg1 N2 C18 C19 94.11(18)
C4 N2 C18 C23 103.90(19)
Mg1 N2 C18 C23 -81.30(17)
C23 C18 C19 C20 -0.3(3)
N2 C18 C19 C20 -175.59(18)
C23 C18 C19 C24 179.12(18)
N2 C18 C19 C24 3.9(3)
C18 C19 C20 C21 -0.1(3)
C24 C19 C20 C21 -179.5(2)
C19 C20 C21 C22 -0.2(4)
C20 C21 C22 C23 0.8(4)
C21 C22 C23 C18 -1.2(3)
C21 C22 C23 C27 -179.4(2)
C19 C18 C23 C22 0.9(3)
N2 C18 C23 C22 176.36(17)
C19 C18 C23 C27 179.15(17)
N2 C18 C23 C27 -5.4(3)
C18 C19 C24 C26 -110.6(2)
C20 C19 C24 C26 68.8(3)
C18 C19 C24 C25 125.9(2)
C20 C19 C24 C25 -54.6(3)
C22 C23 C27 C29 89.3(2)
C18 C23 C27 C29 -88.9(2)
C22 C23 C27 C28 -34.6(3)
C18 C23 C27 C28 147.20(19)
C38 N4 C30 O1 4.2(3)
C38 N4 C30 N3 -176.45(16)
Mg1 O1 C30 N4 -132.1(3)
Mg1 O1 C30 N3 48.5(4)
C31 N3 C30 N4 -163.62(17)
C35 N3 C30 N4 16.4(2)
C31 N3 C30 O1 15.8(2)
C35 N3 C30 O1 -164.15(15)
C35 N3 C31 C32 -1.8(3)
C30 N3 C31 C32 178.20(17)
N3 C31 C32 C36 179.22(19)
N3 C31 C32 C33 -1.5(3)
C31 C32 C33 C34 3.7(3)
C36 C32 C33 C34 -177.0(2)
C32 C33 C34 C35 -2.8(3)
C32 C33 C34 C37 177.41(19)
C33 C34 C35 N3 -0.2(3)
C37 C34 C35 N3 179.53(19)
C31 N3 C35 C34 2.7(3)
C30 N3 C35 C34 -177.31(17)
C30 N4 C38 C39 -63.1(2)
C30 N4 C38 C40 62.4(2)
C30 N4 C38 C41 179.0(2)
C46 N5 C42 C43 1.8(3)
Mg1 N5 C42 C43 174.36(16)
N5 C42 C43 C44 -0.8(3)
N5 C42 C43 C47 179.5(2)
C42 C43 C44 C45 -1.1(3)
C47 C43 C44 C45 178.6(2)
C43 C44 C45 C46 1.9(3)
C43 C44 C45 C48 -178.2(2)
C42 N5 C46 C45 -0.8(3)
Mg1 N5 C46 C45 -173.48(15)
C44 C45 C46 N5 -1.0(3)
C48 C45 C46 N5 179.1(2)
